data_7718515
loop_
_publ_author_name
'Ghosh, Riya'
'Mazumdar, Rakesh'
'Samanta, Bapan'
'Saha, Shankhadeep'
'Mondal, Biplab'

_publ_section_title
;
 Reaction of a non-heme iron-nitrosyl with dioxygen: decomposition of the
 ligand through NOD-like activity.
;
_journal_issue 19
_journal_name_full 'Dalton transactions (Cambridge, England : 2003)'
_journal_page_first 7793
_journal_page_last 7800
_journal_paper_doi 10.1039/d5dt00009b
_journal_volume 54
_journal_year 2025
_chemical_formula_sum 'C9 H18 N2 O3'
_chemical_formula_weight 202.25
_space_group_crystal_system orthorhombic
_space_group_IT_number 29
_space_group_name_Hall 'P 2c -2ac'
_space_group_name_H-M_alt 'P c a 21'
_atom_sites_solution_hydrogens geom
_audit_creation_method SHELXL-2016/6
_audit_update_record
;
2022-05-03 deposited with the CCDC.	2025-04-07 downloaded from the CCDC.
;
_cell_angle_alpha 90
_cell_angle_beta 90
_cell_angle_gamma 90
_cell_formula_units_Z 8
_cell_length_a 15.56(4)
_cell_length_b 9.90(2)
_cell_length_c 15.75(4)
_cell_measurement_reflns_used 9860
_cell_measurement_temperature 293(2)
_cell_measurement_theta_max 27.06
_cell_measurement_theta_min 2.60
_cell_volume 2426(10)
_computing_cell_refinement 'Bruker SAINT'
_computing_data_collection 'Bruker APEX2'
_computing_data_reduction 'Bruker SAINT'
_computing_molecular_graphics 'Bruker SHELXTL'
_computing_publication_material 'Bruker SHELXTL'
_computing_structure_refinement 'SHELXL-2016/6 (Sheldrick, 2016)'
_computing_structure_solution 'SHELXT 2014/5 (Sheldrick, 2014)'
_diffrn_ambient_temperature 293(2)
_diffrn_measured_fraction_theta_full 1.000
_diffrn_measured_fraction_theta_max 1.000
_diffrn_measurement_device_type 'Bruker APEX-II CCD'
_diffrn_measurement_method '\f and \w scans'
_diffrn_radiation_type MoK\a
_diffrn_radiation_wavelength 0.71073
_diffrn_reflns_av_R_equivalents 0.1254
_diffrn_reflns_av_unetI/netI 0.0555
_diffrn_reflns_Laue_measured_fraction_full 1.000
_diffrn_reflns_Laue_measured_fraction_max 1.000
_diffrn_reflns_limit_h_max 18
_diffrn_reflns_limit_h_min -18
_diffrn_reflns_limit_k_max 11
_diffrn_reflns_limit_k_min -11
_diffrn_reflns_limit_l_max 18
_diffrn_reflns_limit_l_min -18
_diffrn_reflns_number 57749
_diffrn_reflns_point_group_measured_fraction_full 1.000
_diffrn_reflns_point_group_measured_fraction_max 1.000
_diffrn_reflns_theta_full 24.990
_diffrn_reflns_theta_max 24.990
_diffrn_reflns_theta_min 2.057
_exptl_absorpt_coefficient_mu 0.083
_exptl_absorpt_correction_type none
_exptl_crystal_colour 'light yellow'
_exptl_crystal_density_diffrn 1.107
_exptl_crystal_description block
_exptl_crystal_F_000 880
_exptl_crystal_size_max 0.16
_exptl_crystal_size_mid 0.14
_exptl_crystal_size_min 0.12
_refine_diff_density_max 0.277
_refine_diff_density_min -0.161
_refine_diff_density_rms 0.046
_refine_ls_abs_structure_details
;
 Flack x determined using 871 quotients [(I+)-(I-)]/[(I+)+(I-)]
 (Parsons, Flack and Wagner, Acta Cryst. B69 (2013) 249-259).
;
_refine_ls_abs_structure_Flack -0.8(9)
_refine_ls_extinction_method none
_refine_ls_goodness_of_fit_ref 1.175
_refine_ls_hydrogen_treatment constr
_refine_ls_matrix_type full
_refine_ls_number_parameters 261
_refine_ls_number_reflns 4260
_refine_ls_number_restraints 1
_refine_ls_restrained_S_all 1.175
_refine_ls_R_factor_all 0.1430
_refine_ls_R_factor_gt 0.0790
_refine_ls_shift/su_max 0.000
_refine_ls_shift/su_mean 0.000
_refine_ls_structure_factor_coef Fsqd
_refine_ls_weighting_details 'w=1/[\s^2^(Fo^2^)+(0.0100P)^2^+3.0000P] where P=(Fo^2^+2Fc^2^)/3'
_refine_ls_weighting_scheme calc
_refine_ls_wR_factor_gt 0.1441
_refine_ls_wR_factor_ref 0.1653
_reflns_Friedel_coverage 0.922
_reflns_Friedel_fraction_full 1.000
_reflns_Friedel_fraction_max 1.000
_reflns_number_gt 2394
_reflns_number_total 4260
_reflns_threshold_expression 'I > 2\s(I)'
_cod_data_source_file d5dt00009b2.cif
_cod_data_source_block tempo1_bm_0ma_a
_cod_depositor_comments 'Adding full bibliography for 7718514--7718517.cif.'
_cod_database_code 7718515
_shelx_shelxl_version_number 2016/6
_shelx_space_group_comment
;
The symmetry employed for this shelxl refinement is uniquely defined
by the following loop, which should always be used as a source of
symmetry information in preference to the above space-group names.
They are only intended as comments.
;

loop_
_space_group_symop_operation_xyz
'x, y, z'
'-x, -y, z+1/2'
'-x+1/2, y, z+1/2'
'x+1/2, -y, z'

loop_
_atom_site_label
_atom_site_type_symbol
_atom_site_fract_x
_atom_site_fract_y
_atom_site_fract_z
_atom_site_U_iso_or_equiv
_atom_site_adp_type
_atom_site_occupancy
_atom_site_site_symmetry_order
_atom_site_calc_flag
_atom_site_refinement_flags_posn
_atom_site_refinement_flags_adp
_atom_site_refinement_flags_occupancy
_atom_site_disorder_assembly
_atom_site_disorder_group
N3 N 0.5231(4) 0.5752(6) 0.3207(4) 0.0514(17) Uani 1 1 d . . . . .
C16 C 0.5483(7) 0.5183(10) 0.4104(6) 0.071(3) Uani 1 1 d . . . . .
C18 C 0.6122(7) 0.6224(12) 0.4452(6) 0.106(4) Uani 1 1 d . . . . .
H18A H 0.661044 0.627699 0.408082 0.159 Uiso 1 1 calc R U . . .
H18B H 0.630660 0.595395 0.500785 0.159 Uiso 1 1 calc R U . . .
H18C H 0.584881 0.709168 0.448369 0.159 Uiso 1 1 calc R U . . .
C17 C 0.5983(8) 0.3844(10) 0.3978(8) 0.124(5) Uani 1 1 d . . . . .
H17A H 0.559558 0.309507 0.403268 0.186 Uiso 1 1 calc R U . . .
H17B H 0.642636 0.377486 0.439939 0.186 Uiso 1 1 calc R U . . .
H17C H 0.623778 0.383391 0.342234 0.186 Uiso 1 1 calc R U . . .
C15 C 0.4648(7) 0.5069(12) 0.4612(6) 0.088(3) Uani 1 1 d . . . . .
H15A H 0.477350 0.462006 0.514540 0.106 Uiso 1 1 calc R U . . .
H15B H 0.444871 0.597265 0.474492 0.106 Uiso 1 1 calc R U . . .
C14 C 0.3942(7) 0.4332(11) 0.4188(7) 0.091(3) Uani 1 1 d . . . . .
H14A H 0.344515 0.429791 0.455874 0.109 Uiso 1 1 calc R U . . .
H14B H 0.412105 0.341217 0.406955 0.109 Uiso 1 1 calc R U . . .
C13 C 0.3699(6) 0.5050(9) 0.3346(5) 0.069(2) Uani 1 1 d . . . . .
H13A H 0.323325 0.456205 0.307495 0.082 Uiso 1 1 calc R U . . .
H13B H 0.349699 0.595572 0.347067 0.082 Uiso 1 1 calc R U . . .
C10 C 0.4458(5) 0.5133(7) 0.2737(5) 0.054(2) Uani 1 1 d . . . . .
C11 C 0.4678(6) 0.3771(9) 0.2336(7) 0.083(3) Uani 1 1 d . . . . .
H11A H 0.521709 0.383819 0.204286 0.125 Uiso 1 1 calc R U . . .
H11B H 0.423516 0.352304 0.194082 0.125 Uiso 1 1 calc R U . . .
H11C H 0.471892 0.309688 0.277181 0.125 Uiso 1 1 calc R U . . .
C12 C 0.4279(6) 0.6152(9) 0.2009(6) 0.072(3) Uani 1 1 d . . . . .
H12A H 0.413688 0.701631 0.224635 0.108 Uiso 1 1 calc R U . . .
H12B H 0.380813 0.583255 0.167052 0.108 Uiso 1 1 calc R U . . .
H12C H 0.478229 0.623619 0.166009 0.108 Uiso 1 1 calc R U . . .
N1 N 0.1787(4) 1.0709(5) 0.1817(4) 0.0475(16) Uani 1 1 d . . . . .
C1 C 0.1467(5) 1.0111(9) 0.0963(5) 0.056(2) Uani 1 1 d . . . . .
C2 C 0.0819(6) 1.1163(8) 0.0615(6) 0.082(3) Uani 1 1 d . . . . .
H2A H 0.034514 1.124518 0.100190 0.124 Uiso 1 1 calc R U . . .
H2B H 0.061185 1.087263 0.007107 0.124 Uiso 1 1 calc R U . . .
H2C H 0.109949 1.202162 0.055792 0.124 Uiso 1 1 calc R U . . .
C3 C 0.1004(6) 0.8757(8) 0.1107(6) 0.075(3) Uani 1 1 d . . . . .
H3A H 0.142041 0.806810 0.123042 0.113 Uiso 1 1 calc R U . . .
H3B H 0.069051 0.851553 0.060462 0.113 Uiso 1 1 calc R U . . .
H3C H 0.061379 0.884177 0.157566 0.113 Uiso 1 1 calc R U . . .
C4 C 0.2251(7) 0.9977(11) 0.0367(6) 0.084(3) Uani 1 1 d . . . . .
H4A H 0.243289 1.087159 0.019091 0.101 Uiso 1 1 calc R U . . .
H4B H 0.208204 0.948199 -0.013699 0.101 Uiso 1 1 calc R U . . .
C5 C 0.3026(7) 0.9238(11) 0.0796(7) 0.095(4) Uani 1 1 d . . . . .
H19A H 0.286239 0.832066 0.093957 0.114 Uiso 1 1 calc R U . . .
H19B H 0.350541 0.919839 0.040351 0.114 Uiso 1 1 calc R U . . .
C6 C 0.3296(6) 0.9996(10) 0.1602(6) 0.075(3) Uani 1 1 d . . . . .
H6A H 0.378036 0.953165 0.185721 0.090 Uiso 1 1 calc R U . . .
H6B H 0.348406 1.089661 0.144735 0.090 Uiso 1 1 calc R U . . .
C7 C 0.2584(5) 1.0107(8) 0.2251(5) 0.051(2) Uani 1 1 d . . . . .
C8 C 0.2836(6) 1.1141(8) 0.2952(6) 0.069(3) Uani 1 1 d . . . . .
H8A H 0.295225 1.200179 0.269570 0.103 Uiso 1 1 calc R U . . .
H8B H 0.334038 1.082849 0.324321 0.103 Uiso 1 1 calc R U . . .
H8C H 0.237188 1.123085 0.334926 0.103 Uiso 1 1 calc R U . . .
C9 C 0.2343(6) 0.8761(7) 0.2688(6) 0.071(3) Uani 1 1 d . . . . .
H9A H 0.180148 0.885964 0.297348 0.107 Uiso 1 1 calc R U . . .
H9B H 0.277889 0.852585 0.309304 0.107 Uiso 1 1 calc R U . . .
H9C H 0.229870 0.806087 0.226827 0.107 Uiso 1 1 calc R U . . .
O1 O 0.0126(6) -0.0534(7) 0.3483(6) 0.129(4) Uani 1 1 d . . . . .
O2 O -0.0543(5) 0.1321(7) 0.3844(5) 0.091(2) Uani 1 1 d . . . . .
O3 O 0.0461(5) 0.1349(6) 0.2943(5) 0.104(3) Uani 1 1 d . . . . .
N2 N 0.0015(5) 0.0690(7) 0.3434(5) 0.0630(19) Uani 1 1 d . . . . .
O4 O 0.2541(6) 0.3584(9) 0.1151(5) 0.113(3) Uani 1 1 d . . . . .
O5 O 0.1582(5) 0.3693(8) 0.2075(6) 0.132(4) Uani 1 1 d . . . . .
O6 O 0.2026(6) 0.5519(8) 0.1439(8) 0.162(5) Uani 1 1 d . . . . .
N4 N 0.2045(5) 0.4329(8) 0.1545(5) 0.072(2) Uani 1 1 d . . . . .

loop_
_atom_site_aniso_label
_atom_site_aniso_U_11
_atom_site_aniso_U_22
_atom_site_aniso_U_33
_atom_site_aniso_U_23
_atom_site_aniso_U_13
_atom_site_aniso_U_12
N3 0.056(4) 0.050(4) 0.048(4) 0.003(3) -0.015(3) -0.009(3)
C16 0.087(8) 0.062(6) 0.065(6) 0.007(5) -0.022(5) -0.011(5)
C18 0.106(9) 0.135(10) 0.076(7) -0.001(7) -0.045(7) 0.001(8)
C17 0.124(11) 0.082(8) 0.166(14) 0.009(8) -0.051(9) 0.048(8)
C15 0.106(9) 0.110(8) 0.048(6) 0.009(6) 0.006(6) -0.012(8)
C14 0.094(8) 0.109(9) 0.069(7) 0.017(6) 0.014(6) -0.012(7)
C13 0.059(6) 0.073(6) 0.074(6) 0.012(6) 0.014(5) -0.005(5)
C10 0.061(6) 0.037(4) 0.065(6) 0.000(4) 0.006(5) -0.002(4)
C11 0.095(7) 0.067(6) 0.088(8) -0.019(6) 0.000(7) -0.011(6)
C12 0.079(6) 0.071(6) 0.066(6) 0.010(5) -0.007(5) -0.008(5)
N1 0.061(4) 0.038(3) 0.044(4) -0.004(3) -0.003(3) 0.000(3)
C1 0.065(6) 0.050(5) 0.053(5) -0.001(4) -0.001(5) -0.005(5)
C2 0.105(8) 0.055(5) 0.087(7) 0.007(5) -0.038(6) 0.010(5)
C3 0.086(7) 0.052(5) 0.088(7) -0.004(5) -0.019(6) -0.012(5)
C4 0.108(8) 0.084(7) 0.061(6) -0.011(6) 0.009(6) -0.010(7)
C5 0.079(8) 0.109(9) 0.096(9) -0.012(7) 0.020(7) 0.027(7)
C6 0.070(7) 0.079(6) 0.075(7) -0.004(6) -0.003(6) 0.018(6)
C7 0.048(5) 0.056(5) 0.048(5) 0.011(4) -0.006(4) 0.010(4)
C8 0.085(7) 0.052(5) 0.069(6) -0.006(5) -0.022(6) 0.001(5)
C9 0.084(6) 0.047(5) 0.082(7) 0.011(5) -0.017(6) 0.006(5)
O1 0.166(8) 0.056(4) 0.166(9) 0.018(5) 0.062(7) 0.020(5)
O2 0.088(5) 0.092(5) 0.095(5) -0.006(4) 0.034(4) 0.006(4)
O3 0.130(6) 0.066(4) 0.115(6) 0.015(5) 0.053(5) 0.005(4)
N2 0.072(5) 0.052(4) 0.066(5) 0.010(5) 0.003(4) -0.005(5)
O4 0.108(6) 0.125(6) 0.105(6) -0.005(5) 0.031(5) 0.010(6)
O5 0.124(7) 0.099(6) 0.173(9) 0.025(6) 0.078(7) 0.002(5)
O6 0.163(9) 0.051(4) 0.270(14) 0.035(6) -0.070(9) -0.012(5)
N4 0.062(5) 0.066(5) 0.087(6) -0.008(5) -0.002(5) -0.001(5)

loop_
_atom_type_symbol
_atom_type_description
_atom_type_scat_dispersion_real
_atom_type_scat_dispersion_imag
_atom_type_scat_source
C C 0.0033 0.0016 'International Tables Vol C Tables 4.2.6.8 and 6.1.1.4'
H H 0.0000 0.0000 'International Tables Vol C Tables 4.2.6.8 and 6.1.1.4'
N N 0.0061 0.0033 'International Tables Vol C Tables 4.2.6.8 and 6.1.1.4'
O O 0.0106 0.0060 'International Tables Vol C Tables 4.2.6.8 and 6.1.1.4'

loop_
_geom_angle_atom_site_label_1
_geom_angle_atom_site_label_2
_geom_angle_atom_site_label_3
_geom_angle
_geom_angle_site_symmetry_1
_geom_angle_site_symmetry_3
_geom_angle_publ_flag
C10 N3 C16 119.0(6) . . ?
C15 C16 C18 114.4(9) . . ?
C15 C16 C17 115.5(9) . . ?
C18 C16 C17 107.1(9) . . ?
C15 C16 N3 106.6(7) . . ?
C18 C16 N3 104.0(7) . . ?
C17 C16 N3 108.4(8) . . ?
C16 C18 H18A 109.5 . . ?
C16 C18 H18B 109.5 . . ?
H18A C18 H18B 109.5 . . ?
C16 C18 H18C 109.5 . . ?
H18A C18 H18C 109.5 . . ?
H18B C18 H18C 109.5 . . ?
C16 C17 H17A 109.5 . . ?
C16 C17 H17B 109.5 . . ?
H17A C17 H17B 109.5 . . ?
C16 C17 H17C 109.5 . . ?
H17A C17 H17C 109.5 . . ?
H17B C17 H17C 109.5 . . ?
C14 C15 C16 115.5(9) . . ?
C14 C15 H15A 108.4 . . ?
C16 C15 H15A 108.4 . . ?
C14 C15 H15B 108.4 . . ?
C16 C15 H15B 108.4 . . ?
H15A C15 H15B 107.5 . . ?
C15 C14 C13 110.0(9) . . ?
C15 C14 H14A 109.7 . . ?
C13 C14 H14A 109.7 . . ?
C15 C14 H14B 109.7 . . ?
C13 C14 H14B 109.7 . . ?
H14A C14 H14B 108.2 . . ?
C10 C13 C14 112.0(8) . . ?
C10 C13 H13A 109.2 . . ?
C14 C13 H13A 109.2 . . ?
C10 C13 H13B 109.2 . . ?
C14 C13 H13B 109.2 . . ?
H13A C13 H13B 107.9 . . ?
C13 C10 C11 112.7(8) . . ?
C13 C10 N3 108.9(7) . . ?
C11 C10 N3 112.0(7) . . ?
C13 C10 C12 111.2(7) . . ?
C11 C10 C12 108.0(8) . . ?
N3 C10 C12 103.7(6) . . ?
C10 C11 H11A 109.5 . . ?
C10 C11 H11B 109.5 . . ?
H11A C11 H11B 109.5 . . ?
C10 C11 H11C 109.5 . . ?
H11A C11 H11C 109.5 . . ?
H11B C11 H11C 109.5 . . ?
C10 C12 H12A 109.5 . . ?
C10 C12 H12B 109.5 . . ?
H12A C12 H12B 109.5 . . ?
C10 C12 H12C 109.5 . . ?
H12A C12 H12C 109.5 . . ?
H12B C12 H12C 109.5 . . ?
C7 N1 C1 119.8(6) . . ?
C3 C1 C4 112.6(7) . . ?
C3 C1 C2 109.5(7) . . ?
C4 C1 C2 110.9(8) . . ?
C3 C1 N1 110.8(7) . . ?
C4 C1 N1 107.8(7) . . ?
C2 C1 N1 105.0(7) . . ?
C1 C2 H2A 109.5 . . ?
C1 C2 H2B 109.5 . . ?
H2A C2 H2B 109.5 . . ?
C1 C2 H2C 109.5 . . ?
H2A C2 H2C 109.5 . . ?
H2B C2 H2C 109.5 . . ?
C1 C3 H3A 109.5 . . ?
C1 C3 H3B 109.5 . . ?
H3A C3 H3B 109.5 . . ?
C1 C3 H3C 109.5 . . ?
H3A C3 H3C 109.5 . . ?
H3B C3 H3C 109.5 . . ?
C1 C4 C5 112.8(8) . . ?
C1 C4 H4A 109.0 . . ?
C5 C4 H4A 109.0 . . ?
C1 C4 H4B 109.0 . . ?
C5 C4 H4B 109.0 . . ?
H4A C4 H4B 107.8 . . ?
C6 C5 C4 109.9(8) . . ?
C6 C5 H19A 109.7 . . ?
C4 C5 H19A 109.7 . . ?
C6 C5 H19B 109.7 . . ?
C4 C5 H19B 109.7 . . ?
H19A C5 H19B 108.2 . . ?
C7 C6 C5 113.3(8) . . ?
C7 C6 H6A 108.9 . . ?
C5 C6 H6A 108.9 . . ?
C7 C6 H6B 108.9 . . ?
C5 C6 H6B 108.9 . . ?
H6A C6 H6B 107.7 . . ?
C6 C7 N1 108.6(7) . . ?
C6 C7 C9 114.6(8) . . ?
N1 C7 C9 109.7(6) . . ?
C6 C7 C8 110.0(7) . . ?
N1 C7 C8 105.3(6) . . ?
C9 C7 C8 108.2(7) . . ?
C7 C8 H8A 109.5 . . ?
C7 C8 H8B 109.5 . . ?
H8A C8 H8B 109.5 . . ?
C7 C8 H8C 109.5 . . ?
H8A C8 H8C 109.5 . . ?
H8B C8 H8C 109.5 . . ?
C7 C9 H9A 109.5 . . ?
C7 C9 H9B 109.5 . . ?
H9A C9 H9B 109.5 . . ?
C7 C9 H9C 109.5 . . ?
H9A C9 H9C 109.5 . . ?
H9B C9 H9C 109.5 . . ?
O1 N2 O3 119.0(9) . . ?
O1 N2 O2 124.0(9) . . ?
O3 N2 O2 116.9(7) . . ?
O6 N4 O4 122.4(11) . . ?
O6 N4 O5 124.7(10) . . ?
O4 N4 O5 112.9(9) . . ?

loop_
_geom_bond_atom_site_label_1
_geom_bond_atom_site_label_2
_geom_bond_distance
_geom_bond_site_symmetry_2
_geom_bond_publ_flag
N3 C10 1.540(10) . ?
N3 C16 1.571(11) . ?
C16 C15 1.530(13) . ?
C16 C18 1.533(13) . ?
C16 C17 1.550(13) . ?
C18 H18A 0.9600 . ?
C18 H18B 0.9600 . ?
C18 H18C 0.9600 . ?
C17 H17A 0.9600 . ?
C17 H17B 0.9600 . ?
C17 H17C 0.9600 . ?
C15 C14 1.478(14) . ?
C15 H15A 0.9700 . ?
C15 H15B 0.9700 . ?
C14 C13 1.552(12) . ?
C14 H14A 0.9700 . ?
C14 H14B 0.9700 . ?
C13 C10 1.524(11) . ?
C13 H13A 0.9700 . ?
C13 H13B 0.9700 . ?
C10 C11 1.527(12) . ?
C10 C12 1.551(12) . ?
C11 H11A 0.9600 . ?
C11 H11B 0.9600 . ?
C11 H11C 0.9600 . ?
C12 H12A 0.9600 . ?
C12 H12B 0.9600 . ?
C12 H12C 0.9600 . ?
N1 C7 1.536(10) . ?
N1 C1 1.552(10) . ?
C1 C3 1.538(11) . ?
C1 C4 1.545(12) . ?
C1 C2 1.549(11) . ?
C2 H2A 0.9600 . ?
C2 H2B 0.9600 . ?
C2 H2C 0.9600 . ?
C3 H3A 0.9600 . ?
C3 H3B 0.9600 . ?
C3 H3C 0.9600 . ?
C4 C5 1.563(13) . ?
C4 H4A 0.9700 . ?
C4 H4B 0.9700 . ?
C5 C6 1.533(14) . ?
C5 H19A 0.9700 . ?
C5 H19B 0.9700 . ?
C6 C7 1.511(11) . ?
C6 H6A 0.9700 . ?
C6 H6B 0.9700 . ?
C7 C9 1.546(11) . ?
C7 C8 1.556(11) . ?
C8 H8A 0.9600 . ?
C8 H8B 0.9600 . ?
C8 H8C 0.9600 . ?
C9 H9A 0.9600 . ?
C9 H9B 0.9600 . ?
C9 H9C 0.9600 . ?
O1 N2 1.226(8) . ?
O2 N2 1.250(9) . ?
O3 N2 1.227(9) . ?
O4 N4 1.236(10) . ?
O5 N4 1.269(10) . ?
O6 N4 1.190(10) . ?
